data_4311635
loop_
_publ_author_name
'Wen-Yuan Hsieh'
'Shuang Liu'

_publ_contact_author_address
;    Department of Chemistry
     Purdue University
     560 Oval Dr.
     W. Lafayette
     IN 47907-2084
     USA
;
_publ_contact_author_email pfanwick@purdue.edu
_publ_contact_author_fax 1(765)4940239
_publ_contact_author_name 'Phillip E. Fanwick'
_publ_contact_author_phone 1(765)4944572
_publ_section_title
;
 Synthesis, Characterization, and Structures of Indium In(DTPA-BA2) and
 Yttrium Y(DTPA-BA2)(CH3OH) Complexes (BA = Benzylamine): Models for
 111In- and 90Y-Labeled DTPA-Biomolecule Conjugates
;
_journal_name_full 'Inorganic Chemistry'
_journal_page_first 6006
_journal_page_last 6014
_journal_paper_doi 10.1021/ic049973g
_journal_volume 43
_journal_year 2004
_chemical_formula_moiety 'C28 H32 In1 N5 O8,2(H2 O1)'
_chemical_formula_sum 'C28 H32 In N5 O10'
_chemical_formula_weight 713.41
_chemical_name_systematic ' ?'
_space_group_IT_number 60
_symmetry_cell_setting orthorhombic
_symmetry_space_group_name_Hall '-P 2n 2ab'
_symmetry_space_group_name_H-M 'P b c n'
_atom_type_scat_source 'International Tables for Crystallography (Vol C)'
_audit_creation_date 30-10-03
_audit_creation_method from_MolEN_and_SHELXL
_cell_angle_alpha 90.00
_cell_angle_beta 90.00
_cell_angle_gamma 90.00
_cell_formula_units_Z 8
_cell_length_a 17.9189(3)
_cell_length_b 15.5385(3)
_cell_length_c 29.5594(6)
_cell_measurement_reflns_used 70606
_cell_measurement_temperature 150
_cell_measurement_theta_max 27
_cell_measurement_theta_min 2
_cell_volume 8230.3(3)
_computing_cell_refinement DENZO/SCALEPACK_(Otwinowski,_1996)
_computing_data_collection Collect_(Nonius,_1998)
_computing_data_reduction DENZO/SCALEPACK_(Otwinowski,_1996)
_computing_molecular_graphics
;
    ORTEP (Johnson, 1976)
    PLATON (Spek, 1997)
;
_computing_publication_material CIF_VAX_MolEN_(Fair,_1990)
_computing_structure_refinement SHELX97_(Sheldrick,_1997)
_computing_structure_solution Direct_methods_(SIR2002,_Burla_et_al.,_2003)
_diffrn_ambient_temperature 150
_diffrn_measured_fraction_theta_full 0.9960
_diffrn_measured_fraction_theta_max 0.9960
_diffrn_measurement_device_type Nonius_KappaCCD
_diffrn_measurement_method \w
_diffrn_radiation_type MO-K\a
_diffrn_radiation_wavelength 0.71073
_diffrn_reflns_av_R_equivalents 0.092
_diffrn_reflns_limit_h_max 23
_diffrn_reflns_limit_h_min 0
_diffrn_reflns_limit_k_max 20
_diffrn_reflns_limit_k_min 0
_diffrn_reflns_limit_l_max 0
_diffrn_reflns_limit_l_min -38
_diffrn_reflns_number 70606
_diffrn_reflns_theta_full 27.9
_diffrn_reflns_theta_max 27.88
_diffrn_reflns_theta_min 2.22
_exptl_absorpt_coefficient_mu 0.609
_exptl_absorpt_correction_T_max 0.9267
_exptl_absorpt_correction_T_min 0.7042
_exptl_absorpt_correction_type multi-scan_(Otwinowski_&_Minor,_1997
_exptl_crystal_colour colorless
_exptl_crystal_density_diffrn 1.15
_exptl_crystal_description needle
_exptl_crystal_F_000 2944
_exptl_crystal_size_max 0.48
_exptl_crystal_size_mid 0.30
_exptl_crystal_size_min 0.13
_refine_diff_density_max 1.50
_refine_diff_density_min -0.77
_refine_ls_extinction_method none
_refine_ls_goodness_of_fit_ref 0.956
_refine_ls_hydrogen_treatment constr
_refine_ls_matrix_type full
_refine_ls_number_parameters 397
_refine_ls_number_reflns 9773
_refine_ls_number_restraints 0
_refine_ls_R_factor_all 0.092
_refine_ls_R_factor_gt 0.049
_refine_ls_shift/su_max 0.000
_refine_ls_structure_factor_coef Fsqd
_refine_ls_weighting_details '1/[\s^2^(Fo^2^)+(0.0807P)^2^+0.0000P] where P=(Fo^2^+2Fc^2^)/3  '
_refine_ls_weighting_scheme calc
_refine_ls_wR_factor_gt 0.142
_refine_ls_wR_factor_ref 0.150
_reflns_number_gt 6248
_reflns_number_total 9799
_reflns_threshold_expression >2.0\s(I)
_cod_data_source_file ic049973gsi20031230_102351.cif
_cod_data_source_block SL015
_cod_depositor_comments
;
The following automatic conversions were performed:
'_refine_ls_weighting_scheme' value 'calc ' changed to 'calc' according to
'/home/saulius/struct/CIF-dictionaries/cif_core.dic' dictionary named
'cif_core.dic' version 2.4.1 from 2010-06-29.

Automatic conversion script
Id: cif_fix_enum 1527 2010-12-29 10:47:43Z saulius 
;
_cod_original_formula_sum 'C28 H32 In1 N5 O10'
_cod_database_code 4311635

loop_
_symmetry_equiv_pos_as_xyz
'x, y, z'
'-x+1/2, -y+1/2, z+1/2'
'-x, y, -z+1/2'
'x+1/2, -y+1/2, -z'
'-x, -y, -z'
'x+1/2, y+1/2, -z+1/2'
'x, -y, z+1/2'
'-x+1/2, y+1/2, z'

loop_
_atom_site_label
_atom_site_type_symbol
_atom_site_fract_x
_atom_site_fract_y
_atom_site_fract_z
_atom_site_U_iso_or_equiv
_atom_site_adp_type
_atom_site_occupancy
_atom_site_symmetry_multiplicity
_atom_site_calc_flag
_atom_site_refinement_flags
_atom_site_disorder_assembly
_atom_site_disorder_group
In In 0.183499(14) 0.164936(18) 0.079230(10) 0.02354(11) Uani 1 1 d . . .
O(9) O 0.13896(14) 0.18816(18) 0.00526(9) 0.0279(7) Uani 1 1 d . . .
O(19) O 0.15651(15) 0.30610(18) 0.06966(10) 0.0303(7) Uani 1 1 d . . .
O(1W) O -0.0467(2) 0.0650(2) 0.21248(12) 0.0626(10) Uani 1 1 d . . .
O(2W) O -0.0729(3) 0.3467(3) 0.24115(19) 0.125(2) Uani 1 1 d . . .
O(111) O 0.16378(15) 0.03263(17) 0.05725(10) 0.0320(7) Uani 1 1 d . . .
O(112) O 0.08591(16) -0.06703(19) 0.03085(11) 0.0409(8) Uani 1 1 d . . .
O(141) O 0.24253(14) 0.07436(18) 0.12815(9) 0.0317(7) Uani 1 1 d . . .
O(142) O 0.22402(17) -0.0057(2) 0.18966(11) 0.0469(8) Uani 1 1 d . . .
O(171) O 0.28242(14) 0.15565(18) 0.03752(9) 0.0293(7) Uani 1 1 d . . .
O(172) O 0.40428(15) 0.17414(19) 0.02878(10) 0.0374(8) Uani 1 1 d . . .
N(8) N 0.04985(18) 0.2626(2) -0.03251(12) 0.0328(9) Uani 1 1 d . . .
N(11) N 0.05014(18) 0.1492(2) 0.07503(11) 0.0263(8) Uani 1 1 d . . .
N(14) N 0.13978(18) 0.1961(2) 0.15291(12) 0.0286(8) Uani 1 1 d . . .
N(17) N 0.28191(17) 0.2549(2) 0.11303(11) 0.0250(8) Uani 1 1 d . . .
N(20) N 0.19692(19) 0.4390(2) 0.05457(13) 0.0359(9) Uani 1 1 d . . .
C(1) C 0.0299(3) 0.1594(4) -0.1184(2) 0.0583(15) Uani 1 1 d . . .
C(2) C -0.0087(3) 0.1305(4) -0.1556(3) 0.0739(19) Uani 1 1 d . . .
C(3) C -0.0257(3) 0.1853(6) -0.1900(2) 0.083(2) Uani 1 1 d . . .
C(4) C -0.0040(3) 0.2671(5) -0.1873(2) 0.0740(19) Uani 1 1 d . . .
C(5) C 0.0347(3) 0.2951(4) -0.14996(16) 0.0470(13) Uani 1 1 d . . .
C(6) C 0.0526(2) 0.2421(3) -0.11497(15) 0.0314(10) Uani 1 1 d . . .
C(7) C 0.0936(3) 0.2745(3) -0.07393(15) 0.0453(13) Uani 1 1 d . . .
C(9) C 0.0756(2) 0.2209(3) 0.00317(14) 0.0278(10) Uani 1 1 d . . .
C(10) C 0.0234(2) 0.2165(3) 0.04356(14) 0.0293(10) Uani 1 1 d . . .
C(12) C 0.0163(2) 0.1614(3) 0.12017(14) 0.0328(10) Uani 1 1 d . . .
C(13) C 0.0593(2) 0.2223(3) 0.14856(15) 0.0332(10) Uani 1 1 d . . .
C(15) C 0.1857(2) 0.2674(3) 0.17173(16) 0.0338(10) Uani 1 1 d . . .
C(16) C 0.2676(2) 0.2574(3) 0.16210(15) 0.0329(10) Uani 1 1 d . . .
C(18) C 0.2813(2) 0.3416(3) 0.09265(15) 0.0311(10) Uani 1 1 d . . .
C(19) C 0.2062(2) 0.3621(3) 0.07135(14) 0.0282(10) Uani 1 1 d . . .
C(21) C 0.1244(2) 0.4622(3) 0.03574(18) 0.0436(13) Uani 1 1 d . . .
C(22) C 0.0634(3) 0.4608(3) 0.06831(18) 0.0399(12) Uani 1 1 d . . .
C(23) C -0.0094(3) 0.4408(3) 0.0543(2) 0.0525(15) Uani 1 1 d . . .
C(24) C -0.0673(3) 0.4371(4) 0.0852(3) 0.0711(19) Uani 1 1 d . . .
C(25) C -0.0559(4) 0.4490(4) 0.1290(3) 0.085(2) Uani 1 1 d . . .
C(26) C 0.0157(4) 0.4717(4) 0.1451(2) 0.0688(17) Uani 1 1 d . . .
C(27) C 0.0741(3) 0.4783(3) 0.1139(2) 0.0516(14) Uani 1 1 d . . .
C(111) C 0.0335(2) 0.0634(3) 0.05504(15) 0.0316(10) Uani 1 1 d . . .
C(112) C 0.0988(2) 0.0049(3) 0.04682(15) 0.0315(10) Uani 1 1 d . . .
C(141) C 0.1481(2) 0.1184(3) 0.18177(15) 0.0333(10) Uani 1 1 d . . .
C(142) C 0.2097(2) 0.0577(3) 0.16597(16) 0.0358(11) Uani 1 1 d . . .
C(171) C 0.3522(2) 0.2118(3) 0.10077(15) 0.0301(10) Uani 1 1 d . . .
C(172) C 0.3475(2) 0.1794(3) 0.05182(16) 0.0309(10) Uani 1 1 d . . .
H(1) H 0.0409 0.1204 -0.0945 0.070 Uiso 1 1 calc R . .
H(2) H -0.0237 0.0719 -0.1573 0.089 Uiso 1 1 calc R . .
H(3) H -0.0527 0.1654 -0.2156 0.099 Uiso 1 1 calc R . .
H(4) H -0.0153 0.3060 -0.2111 0.089 Uiso 1 1 calc R . .
H(5) H 0.0496 0.3537 -0.1485 0.056 Uiso 1 1 calc R . .
H(23) H -0.0190 0.4297 0.0232 0.063 Uiso 1 1 calc R . .
H(24) H -0.1164 0.4258 0.0747 0.085 Uiso 1 1 calc R . .
H(25) H -0.0960 0.4421 0.1497 0.102 Uiso 1 1 calc R . .
H(26) H 0.0239 0.4822 0.1763 0.083 Uiso 1 1 calc R . .
H(27) H 0.1222 0.4951 0.1242 0.062 Uiso 1 1 calc R . .
H(7A) H 0.1415 0.2433 -0.0710 0.054 Uiso 1 1 calc R . .
H(7B) H 0.1049 0.3364 -0.0779 0.054 Uiso 1 1 calc R . .
H(10A) H 0.0223 0.2729 0.0591 0.035 Uiso 1 1 calc R . .
H(10B) H -0.0278 0.2027 0.0333 0.035 Uiso 1 1 calc R . .
H(11A) H 0.0076 0.0725 0.0258 0.038 Uiso 1 1 calc R . .
H(11B) H -0.0018 0.0333 0.0753 0.038 Uiso 1 1 calc R . .
H(12A) H 0.0135 0.1051 0.1357 0.039 Uiso 1 1 calc R . .
H(12B) H -0.0352 0.1833 0.1165 0.039 Uiso 1 1 calc R . .
H(13A) H 0.0365 0.2251 0.1790 0.040 Uiso 1 1 calc R . .
H(13B) H 0.0566 0.2805 0.1350 0.040 Uiso 1 1 calc R . .
H(14A) H 0.1002 0.0868 0.1821 0.040 Uiso 1 1 calc R . .
H(14B) H 0.1590 0.1369 0.2131 0.040 Uiso 1 1 calc R . .
H(15A) H 0.1781 0.2700 0.2049 0.041 Uiso 1 1 calc R . .
H(15B) H 0.1682 0.3225 0.1587 0.041 Uiso 1 1 calc R . .
H(16A) H 0.2952 0.3062 0.1757 0.039 Uiso 1 1 calc R . .
H(16B) H 0.2860 0.2037 0.1762 0.039 Uiso 1 1 calc R . .
H(17A) H 0.3613 0.1628 0.1214 0.036 Uiso 1 1 calc R . .
H(17B) H 0.3943 0.2527 0.1038 0.036 Uiso 1 1 calc R . .
H(18A) H 0.3207 0.3452 0.0693 0.037 Uiso 1 1 calc R . .
H(18B) H 0.2926 0.3849 0.1163 0.037 Uiso 1 1 calc R . .
H(21A) H 0.1279 0.5207 0.0226 0.052 Uiso 1 1 calc R . .
H(21B) H 0.1125 0.4219 0.0108 0.052 Uiso 1 1 calc R . .

loop_
_atom_site_aniso_label
_atom_site_aniso_U_11
_atom_site_aniso_U_22
_atom_site_aniso_U_33
_atom_site_aniso_U_12
_atom_site_aniso_U_13
_atom_site_aniso_U_23
In 0.01984(16) 0.02099(16) 0.02981(17) 0.00037(12) 0.00047(12) -0.00074(14)
O(9) 0.0207(15) 0.0325(17) 0.0305(17) 0.0025(12) -0.0017(12) -0.0003(13)
O(19) 0.0237(14) 0.0200(15) 0.047(2) -0.0040(13) -0.0005(13) -0.0024(13)
O(1W) 0.068(2) 0.066(3) 0.053(2) 0.001(2) 0.0160(19) 0.010(2)
O(2W) 0.160(5) 0.089(4) 0.125(5) -0.022(3) 0.071(4) -0.001(3)
O(111) 0.0291(16) 0.0167(15) 0.0504(19) 0.0004(12) -0.0090(14) -0.0019(14)
O(112) 0.0411(17) 0.0226(17) 0.059(2) 0.0036(14) -0.0163(16) -0.0108(16)
O(141) 0.0322(15) 0.0329(18) 0.0302(17) 0.0027(13) -0.0003(13) 0.0037(14)
O(142) 0.055(2) 0.040(2) 0.046(2) 0.0096(17) 0.0016(16) 0.0134(17)
O(171) 0.0178(14) 0.0346(18) 0.0356(17) 0.0024(12) 0.0010(12) -0.0026(14)
O(172) 0.0262(16) 0.0374(19) 0.049(2) -0.0023(14) 0.0089(14) -0.0067(15)
N(8) 0.0258(18) 0.038(2) 0.034(2) -0.0004(16) -0.0021(16) 0.0084(18)
N(11) 0.0248(18) 0.0202(19) 0.034(2) -0.0020(14) 0.0006(15) 0.0025(15)
N(14) 0.0282(19) 0.0222(19) 0.035(2) 0.0006(15) 0.0010(16) -0.0033(16)
N(17) 0.0225(17) 0.0221(19) 0.030(2) 0.0002(14) 0.0019(14) 0.0007(15)
N(20) 0.039(2) 0.022(2) 0.046(2) -0.0005(16) -0.0093(18) 0.0083(18)
C(1) 0.052(3) 0.050(4) 0.073(4) -0.001(3) -0.006(3) 0.006(3)
C(2) 0.062(4) 0.061(4) 0.098(6) -0.015(3) 0.015(4) -0.034(4)
C(3) 0.053(4) 0.150(8) 0.045(4) -0.029(4) 0.012(3) -0.044(5)
C(4) 0.075(4) 0.106(6) 0.041(4) -0.025(4) 0.001(3) 0.006(4)
C(5) 0.053(3) 0.054(3) 0.035(3) -0.013(3) 0.005(2) 0.003(3)
C(6) 0.029(2) 0.026(3) 0.038(3) -0.0008(19) 0.005(2) -0.001(2)
C(7) 0.034(2) 0.053(3) 0.049(3) -0.006(2) -0.005(2) 0.020(3)
C(9) 0.021(2) 0.026(2) 0.036(3) -0.0025(17) -0.0024(18) -0.002(2)
C(10) 0.017(2) 0.026(2) 0.045(3) 0.0005(17) -0.0005(19) 0.000(2)
C(12) 0.026(2) 0.035(3) 0.037(3) -0.0017(19) 0.0068(19) 0.005(2)
C(13) 0.031(2) 0.029(3) 0.039(3) 0.0011(19) 0.011(2) -0.004(2)
C(15) 0.035(2) 0.033(3) 0.033(2) 0.001(2) 0.000(2) -0.009(2)
C(16) 0.033(2) 0.028(3) 0.038(3) -0.0014(19) -0.0032(19) -0.004(2)
C(18) 0.026(2) 0.026(2) 0.041(3) -0.0019(19) 0.0022(19) -0.005(2)
C(19) 0.029(2) 0.025(2) 0.031(3) -0.0025(18) 0.0033(18) -0.0015(19)
C(21) 0.034(3) 0.026(3) 0.071(4) -0.001(2) -0.012(2) 0.007(2)
C(22) 0.039(3) 0.020(2) 0.061(4) 0.003(2) -0.012(2) 0.007(2)
C(23) 0.041(3) 0.029(3) 0.087(4) 0.003(2) -0.019(3) 0.003(3)
C(24) 0.037(3) 0.058(4) 0.117(6) 0.002(3) -0.007(4) 0.001(4)
C(25) 0.053(4) 0.059(4) 0.142(8) 0.016(3) 0.032(5) 0.004(5)
C(26) 0.078(4) 0.048(4) 0.081(5) 0.022(3) 0.015(4) -0.005(3)
C(27) 0.040(3) 0.028(3) 0.087(4) 0.000(2) -0.003(3) -0.003(3)
C(111) 0.026(2) 0.030(3) 0.038(3) -0.0058(19) -0.0014(19) 0.002(2)
C(112) 0.029(2) 0.026(2) 0.040(3) 0.0048(19) -0.0064(19) 0.003(2)
C(141) 0.034(2) 0.033(3) 0.033(3) -0.001(2) 0.004(2) -0.003(2)
C(142) 0.039(2) 0.027(3) 0.042(3) -0.001(2) -0.011(2) 0.007(2)
C(171) 0.018(2) 0.031(3) 0.042(3) -0.0010(18) -0.0035(19) 0.004(2)
C(172) 0.018(2) 0.026(3) 0.049(3) 0.0019(18) 0.006(2) 0.003(2)

loop_
_atom_type_symbol
_atom_type_radius_bond
In 1.44
O 0.73
N 0.75
C 0.77
H 0.32

loop_
_geom_angle_atom_site_label_1
_geom_angle_atom_site_label_2
_geom_angle_atom_site_label_3
_geom_angle
_geom_angle_site_symmetry_1
_geom_angle_site_symmetry_2
_geom_angle_site_symmetry_3
_geom_angle_publ_flag
O(171) In O(111) 84.28(11) . . . ?
O(171) In O(19) 99.70(10) . . . ?
O(111) In O(19) 147.14(11) . . . ?
O(171) In O(141) 86.57(10) . . . ?
O(111) In O(141) 71.49(10) . . . ?
O(19) In O(141) 140.99(10) . . . ?
O(171) In O(9) 76.05(9) . . . ?
O(111) In O(9) 79.24(10) . . . ?
O(19) In O(9) 70.32(10) . . . ?
O(141) In O(9) 147.26(10) . . . ?
O(171) In N(14) 144.08(11) . . . ?
O(111) In N(14) 114.38(12) . . . ?
O(19) In N(14) 81.15(11) . . . ?
O(141) In N(14) 72.27(11) . . . ?
O(9) In N(14) 135.35(10) . . . ?
O(171) In N(11) 141.05(11) . . . ?
O(111) In N(11) 74.25(10) . . . ?
O(19) In N(11) 83.08(10) . . . ?
O(141) In N(11) 115.56(10) . . . ?
O(9) In N(11) 68.34(10) . . . ?
N(14) In N(11) 74.88(11) . . . ?
O(171) In N(17) 71.47(10) . . . ?
O(111) In N(17) 140.41(10) . . . ?
O(19) In N(17) 69.75(10) . . . ?
O(141) In N(17) 76.14(10) . . . ?
O(9) In N(17) 122.18(10) . . . ?
N(14) In N(17) 75.37(11) . . . ?
N(11) In N(17) 142.20(11) . . . ?
C(9) O(9) In 114.7(3) . . . ?
C(19) O(19) In 121.3(3) . . . ?
C(112) O(111) In 122.4(3) . . . ?
C(142) O(141) In 117.6(3) . . . ?
C(172) O(171) In 122.2(3) . . . ?
C(9) N(8) C(7) 122.8(4) . . . ?
C(12) N(11) C(10) 110.2(3) . . . ?
C(12) N(11) C(111) 113.0(3) . . . ?
C(10) N(11) C(111) 108.6(3) . . . ?
C(12) N(11) In 110.4(2) . . . ?
C(10) N(11) In 106.4(2) . . . ?
C(111) N(11) In 108.1(2) . . . ?
C(141) N(14) C(15) 109.6(3) . . . ?
C(141) N(14) C(13) 111.4(3) . . . ?
C(15) N(14) C(13) 111.1(3) . . . ?
C(141) N(14) In 109.3(2) . . . ?
C(15) N(14) In 108.3(2) . . . ?
C(13) N(14) In 107.1(2) . . . ?
C(171) N(17) C(16) 113.8(3) . . . ?
C(171) N(17) C(18) 108.7(3) . . . ?
C(16) N(17) C(18) 112.0(3) . . . ?
C(171) N(17) In 104.8(2) . . . ?
C(16) N(17) In 106.9(2) . . . ?
C(18) N(17) In 110.3(2) . . . ?
C(19) N(20) C(21) 119.0(4) . . . ?
C(6) C(1) C(2) 121.5(6) . . . ?
C(3) C(2) C(1) 120.4(6) . . . ?
C(4) C(3) C(2) 119.1(6) . . . ?
C(3) C(4) C(5) 119.9(6) . . . ?
C(6) C(5) C(4) 122.5(5) . . . ?
C(1) C(6) C(5) 116.6(5) . . . ?
C(1) C(6) C(7) 121.7(4) . . . ?
C(5) C(6) C(7) 121.7(4) . . . ?
N(8) C(7) C(6) 111.8(4) . . . ?
O(9) C(9) N(8) 124.0(4) . . . ?
O(9) C(9) C(10) 120.2(4) . . . ?
N(8) C(9) C(10) 115.8(4) . . . ?
N(11) C(10) C(9) 109.1(3) . . . ?
N(11) C(12) C(13) 112.4(3) . . . ?
C(12) C(13) N(14) 112.0(3) . . . ?
N(14) C(15) C(16) 113.1(3) . . . ?
N(17) C(16) C(15) 111.0(3) . . . ?
N(17) C(18) C(19) 111.5(3) . . . ?
O(19) C(19) N(20) 122.2(4) . . . ?
O(19) C(19) C(18) 120.2(4) . . . ?
N(20) C(19) C(18) 117.5(4) . . . ?
C(22) C(21) N(20) 114.4(4) . . . ?
C(27) C(22) C(23) 117.3(5) . . . ?
C(27) C(22) C(21) 122.4(4) . . . ?
C(23) C(22) C(21) 120.4(5) . . . ?
C(24) C(23) C(22) 120.7(6) . . . ?
C(25) C(24) C(23) 121.7(6) . . . ?
C(24) C(25) C(26) 120.3(6) . . . ?
C(27) C(26) C(25) 118.4(6) . . . ?
C(22) C(27) C(26) 121.5(5) . . . ?
N(11) C(111) C(112) 116.8(3) . . . ?
O(112) C(112) O(111) 124.5(4) . . . ?
O(112) C(112) C(111) 117.6(4) . . . ?
O(111) C(112) C(111) 117.8(4) . . . ?
N(14) C(141) C(142) 113.5(3) . . . ?
O(142) C(142) O(141) 123.8(4) . . . ?
O(142) C(142) C(141) 118.0(4) . . . ?
O(141) C(142) C(141) 118.1(4) . . . ?
N(17) C(171) C(172) 109.5(3) . . . ?
O(172) C(172) O(171) 123.2(4) . . . ?
O(172) C(172) C(171) 119.9(4) . . . ?
O(171) C(172) C(171) 116.8(3) . . . ?

loop_
_geom_bond_atom_site_label_1
_geom_bond_atom_site_label_2
_geom_bond_distance
_geom_bond_site_symmetry_1
_geom_bond_site_symmetry_2
_geom_bond_publ_flag
In O(171) 2.164(3) . . ?
In O(111) 2.185(3) . . ?
In O(19) 2.264(3) . . ?
In O(141) 2.278(3) . . ?
In O(9) 2.355(3) . . ?
In N(14) 2.365(3) . . ?
In N(11) 2.405(3) . . ?
In N(17) 2.462(3) . . ?
O(9) C(9) 1.246(4) . . ?
O(19) C(19) 1.246(5) . . ?
O(111) C(112) 1.279(5) . . ?
O(112) C(112) 1.235(5) . . ?
O(141) C(142) 1.290(5) . . ?
O(142) C(142) 1.236(5) . . ?
O(171) C(172) 1.294(5) . . ?
O(172) C(172) 1.227(5) . . ?
N(8) C(9) 1.321(5) . . ?
N(8) C(7) 1.465(6) . . ?
N(11) C(12) 1.478(5) . . ?
N(11) C(10) 1.479(5) . . ?
N(11) C(111) 1.489(5) . . ?
N(14) C(141) 1.485(5) . . ?
N(14) C(15) 1.488(5) . . ?
N(14) C(13) 1.505(5) . . ?
N(17) C(171) 1.472(5) . . ?
N(17) C(16) 1.473(5) . . ?
N(17) C(18) 1.477(5) . . ?
N(20) C(19) 1.305(5) . . ?
N(20) C(21) 1.459(5) . . ?
C(1) C(6) 1.350(6) . . ?
C(1) C(2) 1.376(8) . . ?
C(2) C(3) 1.361(9) . . ?
C(3) C(4) 1.332(9) . . ?
C(4) C(5) 1.374(7) . . ?
C(5) C(6) 1.360(6) . . ?
C(6) C(7) 1.505(6) . . ?
C(9) C(10) 1.518(6) . . ?
C(12) C(13) 1.480(6) . . ?
C(15) C(16) 1.504(6) . . ?
C(18) C(19) 1.519(6) . . ?
C(21) C(22) 1.457(7) . . ?
C(22) C(27) 1.389(7) . . ?
C(22) C(23) 1.404(6) . . ?
C(23) C(24) 1.383(8) . . ?
C(24) C(25) 1.323(9) . . ?
C(25) C(26) 1.412(9) . . ?
C(26) C(27) 1.398(7) . . ?
C(111) C(112) 1.501(6) . . ?
C(141) C(142) 1.526(6) . . ?
C(171) C(172) 1.535(6) . . ?

loop_
_geom_torsion_atom_site_label_1
_geom_torsion_atom_site_label_2
_geom_torsion_atom_site_label_3
_geom_torsion_atom_site_label_4
_geom_torsion
_geom_torsion_site_symmetry_1
_geom_torsion_site_symmetry_2
_geom_torsion_site_symmetry_3
_geom_torsion_site_symmetry_4
_geom_torsion_publ_flag
O(171) In O(9) C(9) -163.6(3) . . . . ?
O(111) In O(9) C(9) 109.7(3) . . . . ?
O(19) In O(9) C(9) -57.8(3) . . . . ?
O(141) In O(9) C(9) 136.4(3) . . . . ?
N(14) In O(9) C(9) -4.3(3) . . . . ?
N(11) In O(9) C(9) 32.5(3) . . . . ?
N(17) In O(9) C(9) -106.5(3) . . . . ?
O(171) In O(19) C(19) -44.3(3) . . . . ?
O(111) In O(19) C(19) -138.7(3) . . . . ?
O(141) In O(19) C(19) 52.3(4) . . . . ?
O(9) In O(19) C(19) -115.5(3) . . . . ?
N(14) In O(19) C(19) 99.3(3) . . . . ?
N(11) In O(19) C(19) 175.0(3) . . . . ?
N(17) In O(19) C(19) 21.7(3) . . . . ?
O(171) In O(111) C(112) -139.5(3) . . . . ?
O(19) In O(111) C(112) -40.5(4) . . . . ?
O(141) In O(111) C(112) 132.2(3) . . . . ?
O(9) In O(111) C(112) -62.7(3) . . . . ?
N(14) In O(111) C(112) 72.5(3) . . . . ?
N(11) In O(111) C(112) 7.6(3) . . . . ?
N(17) In O(111) C(112) 168.9(3) . . . . ?
O(171) In O(141) C(142) 175.2(3) . . . . ?
O(111) In O(141) C(142) -99.7(3) . . . . ?
O(19) In O(141) C(142) 74.0(3) . . . . ?
O(9) In O(141) C(142) -127.5(3) . . . . ?
N(14) In O(141) C(142) 24.6(3) . . . . ?
N(11) In O(141) C(142) -38.2(3) . . . . ?
N(17) In O(141) C(142) 103.4(3) . . . . ?
O(111) In O(171) C(172) -132.1(3) . . . . ?
O(19) In O(171) C(172) 80.8(3) . . . . ?
O(141) In O(171) C(172) -60.4(3) . . . . ?
O(9) In O(171) C(172) 147.6(3) . . . . ?
N(14) In O(171) C(172) -7.5(4) . . . . ?
N(11) In O(171) C(172) 171.8(3) . . . . ?
N(17) In O(171) C(172) 16.1(3) . . . . ?
O(171) In N(11) C(12) 176.6(2) . . . . ?
O(111) In N(11) C(12) 117.5(3) . . . . ?
O(19) In N(11) C(12) -86.5(3) . . . . ?
O(141) In N(11) C(12) 57.6(3) . . . . ?
O(9) In N(11) C(12) -158.0(3) . . . . ?
N(14) In N(11) C(12) -3.8(2) . . . . ?
N(17) In N(11) C(12) -43.0(3) . . . . ?
O(171) In N(11) C(10) -63.9(3) . . . . ?
O(111) In N(11) C(10) -123.0(3) . . . . ?
O(19) In N(11) C(10) 33.0(2) . . . . ?
O(141) In N(11) C(10) 177.1(2) . . . . ?
O(9) In N(11) C(10) -38.5(2) . . . . ?
N(14) In N(11) C(10) 115.7(3) . . . . ?
N(17) In N(11) C(10) 76.5(3) . . . . ?
O(171) In N(11) C(111) 52.6(3) . . . . ?
O(111) In N(11) C(111) -6.5(2) . . . . ?
O(19) In N(11) C(111) 149.5(3) . . . . ?
O(141) In N(11) C(111) -66.5(3) . . . . ?
O(9) In N(11) C(111) 78.0(3) . . . . ?
N(14) In N(11) C(111) -127.9(3) . . . . ?
N(17) In N(11) C(111) -167.0(2) . . . . ?
O(171) In N(14) C(141) -82.1(3) . . . . ?
O(111) In N(14) C(141) 33.9(3) . . . . ?
O(19) In N(14) C(141) -176.4(3) . . . . ?
O(141) In N(14) C(141) -25.4(2) . . . . ?
O(9) In N(14) C(141) 133.6(2) . . . . ?
N(11) In N(14) C(141) 98.4(3) . . . . ?
N(17) In N(14) C(141) -105.2(3) . . . . ?
O(171) In N(14) C(15) 37.2(3) . . . . ?
O(111) In N(14) C(15) 153.2(2) . . . . ?
O(19) In N(14) C(15) -57.2(3) . . . . ?
O(141) In N(14) C(15) 93.9(3) . . . . ?
O(9) In N(14) C(15) -107.2(3) . . . . ?
N(11) In N(14) C(15) -142.3(3) . . . . ?
N(17) In N(14) C(15) 14.1(2) . . . . ?
O(171) In N(14) C(13) 157.1(2) . . . . ?
O(111) In N(14) C(13) -86.9(3) . . . . ?
O(19) In N(14) C(13) 62.7(2) . . . . ?
O(141) In N(14) C(13) -146.2(3) . . . . ?
O(9) In N(14) C(13) 12.7(3) . . . . ?
N(11) In N(14) C(13) -22.4(2) . . . . ?
N(17) In N(14) C(13) 134.0(3) . . . . ?
O(171) In N(17) C(171) -30.4(2) . . . . ?
O(111) In N(17) C(171) 24.9(3) . . . . ?
O(19) In N(17) C(171) -138.6(3) . . . . ?
O(141) In N(17) C(171) 60.6(2) . . . . ?
O(9) In N(17) C(171) -89.6(2) . . . . ?
N(14) In N(17) C(171) 135.6(3) . . . . ?
N(11) In N(17) C(171) 174.6(2) . . . . ?
O(171) In N(17) C(16) -151.5(3) . . . . ?
O(111) In N(17) C(16) -96.2(3) . . . . ?
O(19) In N(17) C(16) 100.3(2) . . . . ?
O(141) In N(17) C(16) -60.5(2) . . . . ?
O(9) In N(17) C(16) 149.3(2) . . . . ?
N(14) In N(17) C(16) 14.5(2) . . . . ?
N(11) In N(17) C(16) 53.5(3) . . . . ?
O(171) In N(17) C(18) 86.5(3) . . . . ?
O(111) In N(17) C(18) 141.7(2) . . . . ?
O(19) In N(17) C(18) -21.8(2) . . . . ?
O(141) In N(17) C(18) 177.5(3) . . . . ?
O(9) In N(17) C(18) 27.2(3) . . . . ?
N(14) In N(17) C(18) -107.6(3) . . . . ?
N(11) In N(17) C(18) -68.5(3) . . . . ?
C(6) C(1) C(2) C(3) -0.5(9) . . . . ?
C(1) C(2) C(3) C(4) 0.4(10) . . . . ?
C(2) C(3) C(4) C(5) -0.2(10) . . . . ?
C(3) C(4) C(5) C(6) 0.2(9) . . . . ?
C(2) C(1) C(6) C(5) 0.5(7) . . . . ?
C(2) C(1) C(6) C(7) 178.8(5) . . . . ?
C(4) C(5) C(6) C(1) -0.3(7) . . . . ?
C(4) C(5) C(6) C(7) -178.6(5) . . . . ?
C(9) N(8) C(7) C(6) 125.1(4) . . . . ?
C(1) C(6) C(7) N(8) -58.6(6) . . . . ?
C(5) C(6) C(7) N(8) 119.6(5) . . . . ?
In O(9) C(9) N(8) 158.5(3) . . . . ?
In O(9) C(9) C(10) -19.8(5) . . . . ?
C(7) N(8) C(9) O(9) 0.3(7) . . . . ?
C(7) N(8) C(9) C(10) 178.7(4) . . . . ?
C(12) N(11) C(10) C(9) 162.1(3) . . . . ?
C(111) N(11) C(10) C(9) -73.6(4) . . . . ?
In N(11) C(10) C(9) 42.5(3) . . . . ?
O(9) C(9) C(10) N(11) -17.2(5) . . . . ?
N(8) C(9) C(10) N(11) 164.4(3) . . . . ?
C(10) N(11) C(12) C(13) -86.2(4) . . . . ?
C(111) N(11) C(12) C(13) 152.2(3) . . . . ?
In N(11) C(12) C(13) 31.0(4) . . . . ?
N(11) C(12) C(13) N(14) -54.9(5) . . . . ?
C(141) N(14) C(13) C(12) -71.2(5) . . . . ?
C(15) N(14) C(13) C(12) 166.3(4) . . . . ?
In N(14) C(13) C(12) 48.2(4) . . . . ?
C(141) N(14) C(15) C(16) 76.4(4) . . . . ?
C(13) N(14) C(15) C(16) -160.1(4) . . . . ?
In N(14) C(15) C(16) -42.7(4) . . . . ?
C(171) N(17) C(16) C(15) -156.8(4) . . . . ?
C(18) N(17) C(16) C(15) 79.4(4) . . . . ?
In N(17) C(16) C(15) -41.5(4) . . . . ?
N(14) C(15) C(16) N(17) 59.7(5) . . . . ?
C(171) N(17) C(18) C(19) 136.0(3) . . . . ?
C(16) N(17) C(18) C(19) -97.4(4) . . . . ?
In N(17) C(18) C(19) 21.6(4) . . . . ?
In O(19) C(19) N(20) 161.5(3) . . . . ?
In O(19) C(19) C(18) -17.4(5) . . . . ?
C(21) N(20) C(19) O(19) 3.9(7) . . . . ?
C(21) N(20) C(19) C(18) -177.2(4) . . . . ?
N(17) C(18) C(19) O(19) -5.2(5) . . . . ?
N(17) C(18) C(19) N(20) 175.9(4) . . . . ?
C(19) N(20) C(21) C(22) 62.4(6) . . . . ?
N(20) C(21) C(22) C(27) 30.0(6) . . . . ?
N(20) C(21) C(22) C(23) -149.5(4) . . . . ?
C(27) C(22) C(23) C(24) -1.3(7) . . . . ?
C(21) C(22) C(23) C(24) 178.3(5) . . . . ?
C(22) C(23) C(24) C(25) -2.6(9) . . . . ?
C(23) C(24) C(25) C(26) 4.4(10) . . . . ?
C(24) C(25) C(26) C(27) -2.2(9) . . . . ?
C(23) C(22) C(27) C(26) 3.4(7) . . . . ?
C(21) C(22) C(27) C(26) -176.2(4) . . . . ?
C(25) C(26) C(27) C(22) -1.8(8) . . . . ?
C(12) N(11) C(111) C(112) -116.5(4) . . . . ?
C(10) N(11) C(111) C(112) 120.9(4) . . . . ?
In N(11) C(111) C(112) 5.9(4) . . . . ?
In O(111) C(112) O(112) 174.0(3) . . . . ?
In O(111) C(112) C(111) -6.8(5) . . . . ?
N(11) C(111) C(112) O(112) 179.0(4) . . . . ?
N(11) C(111) C(112) O(111) -0.3(6) . . . . ?
C(15) N(14) C(141) C(142) -92.8(4) . . . . ?
C(13) N(14) C(141) C(142) 143.9(4) . . . . ?
In N(14) C(141) C(142) 25.7(4) . . . . ?
In O(141) C(142) O(142) 159.8(3) . . . . ?
In O(141) C(142) C(141) -18.5(5) . . . . ?
N(14) C(141) C(142) O(142) 175.2(4) . . . . ?
N(14) C(141) C(142) O(141) -6.4(6) . . . . ?
C(16) N(17) C(171) C(172) 156.8(3) . . . . ?
C(18) N(17) C(171) C(172) -77.6(4) . . . . ?
In N(17) C(171) C(172) 40.4(3) . . . . ?
In O(171) C(172) O(172) 179.5(3) . . . . ?
In O(171) C(172) C(171) 2.2(5) . . . . ?
N(17) C(171) C(172) O(172) 150.4(4) . . . . ?
N(17) C(171) C(172) O(171) -32.1(5) . . . . ?
